data_4115347
loop_
_publ_author_name
'Patrick L. Holland'
'Thomas R. Cundari'
'Lanyn L. Perez'
'Nathan A. Eckert'
'Rene J. Lachicotte'

_publ_section_title
;
 Electronically Unsaturated Three-Coordinate Chloride and Methyl Complexes
 of Iron, Cobalt, and Nickel
;
_journal_name_full 'Journal of the American Chemical Society'
_journal_page_first 14416
_journal_page_last 14424
_journal_paper_doi 10.1021/ja025583m
_journal_volume 124
_journal_year 2002
_chemical_formula_sum 'C43 H71 Cl2 Co Li N2 O2'
_chemical_formula_weight 784.79
_chemical_name_common LCoCl2Li(ether)2
_chemical_name_systematic
; 
2,2,6,6-tetramethyl-3,5-bis(2,6-diisopropylphenylimido)heptyl 
cobalt(II) bis(mu-chloro)lithium dietherate
;
_space_group_IT_number 2
_symmetry_cell_setting triclinic
_symmetry_space_group_name_Hall '-P 1'
_symmetry_space_group_name_H-M 'P -1'
_atom_sites_solution_hydrogens geom
_atom_sites_solution_primary direct
_atom_sites_solution_secondary difmap
_audit_creation_method shelxl-97
_cell_angle_alpha 76.743(1)
_cell_angle_beta 80.254(1)
_cell_angle_gamma 84.810(1)
_cell_formula_units_Z 2
_cell_length_a 10.0886(6)
_cell_length_b 12.4995(7)
_cell_length_c 18.3218(10)
_cell_measurement_reflns_used 60
_cell_measurement_temperature 193(2)
_cell_measurement_theta_max 25
_cell_measurement_theta_min 2
_cell_volume 2213.2(2)
_computing_cell_refinement 'Bruker SMART'
_computing_data_collection 'Bruker SMART'
_computing_data_reduction 'Bruker SHELXTL'
_computing_molecular_graphics 'Bruker SHELXTL'
_computing_publication_material 'Bruker SHELXTL'
_computing_structure_refinement 'shelxl-97 (sheldrick, 1997)'
_computing_structure_solution SIR92
_diffrn_ambient_temperature 193(2)
_diffrn_measured_fraction_theta_full 0.994
_diffrn_measured_fraction_theta_max 0.994
_diffrn_measurement_device_type 'CCD area detector'
_diffrn_measurement_method 'phi and omega scans'
_diffrn_radiation_monochromator graphite
_diffrn_radiation_source 'fine-focus sealed tube'
_diffrn_radiation_type mok\a
_diffrn_radiation_wavelength 0.71073
_diffrn_reflns_av_R_equivalents 0.0216
_diffrn_reflns_av_sigmaI/netI 0.0414
_diffrn_reflns_limit_h_max 11
_diffrn_reflns_limit_h_min -6
_diffrn_reflns_limit_k_max 13
_diffrn_reflns_limit_k_min -13
_diffrn_reflns_limit_l_max 20
_diffrn_reflns_limit_l_min -18
_diffrn_reflns_number 9768
_diffrn_reflns_theta_full 23.26
_diffrn_reflns_theta_max 23.26
_diffrn_reflns_theta_min 1.16
_exptl_absorpt_coefficient_mu 0.543
_exptl_absorpt_correction_T_max 0.999
_exptl_absorpt_correction_T_min 0.855
_exptl_absorpt_correction_type empirical
_exptl_absorpt_process_details SADABS
_exptl_crystal_colour brown
_exptl_crystal_density_diffrn 1.178
_exptl_crystal_description plate
_exptl_crystal_F_000 846
_exptl_crystal_size_max 0.1
_exptl_crystal_size_mid 0.2
_exptl_crystal_size_min 0.4
_refine_diff_density_max 0.399
_refine_diff_density_min -0.361
_refine_diff_density_rms 0.054
_refine_ls_extinction_method none
_refine_ls_goodness_of_fit_ref 1.063
_refine_ls_hydrogen_treatment riding
_refine_ls_matrix_type full
_refine_ls_number_parameters 459
_refine_ls_number_reflns 6320
_refine_ls_number_restraints 0
_refine_ls_restrained_S_all 1.063
_refine_ls_R_factor_all 0.0642
_refine_ls_R_factor_gt 0.0475
_refine_ls_shift/su_max 0.018
_refine_ls_shift/su_mean 0.001
_refine_ls_structure_factor_coef Fsqd
_refine_ls_weighting_details 'calc w=1/[\s^2^(fo^2^)+(0.0636p)^2^+0.9735p] where p=(fo^2^+2fc^2^)/3'
_refine_ls_weighting_scheme calc
_refine_ls_wR_factor_gt 0.1138
_refine_ls_wR_factor_ref 0.1226
_reflns_number_gt 5081
_reflns_number_total 6320
_reflns_threshold_expression >4sigma(i)
_cod_data_source_file ja025583m-3_s1_2.cif
_cod_data_source_block LCoCl2Li
_cod_depositor_comments
;
The following automatic conversions were performed:

'_atom_site_refinement_flags' value 'r' changed to 'R' according to
the built-in table from CIF Core dictionary named 'cif_core.dic'
version 2.4.1 from 2010-06-29.

Automatic conversion script
Id: cif_fix_values 1715 2011-07-08 13:25:40Z adriana 

The following automatic conversions were performed:

'_atom_site_refinement_flags' value 'pr' changed to 'PR' according to
the built-in table from CIF Core dictionary named 'cif_core.dic'
version 2.4.1 from 2010-06-29.

Automatic conversion script
Id: cif_fix_values 3143 2015-03-26 13:38:13Z robertas 
;
_cod_database_code 4115347

loop_
_symmetry_equiv_pos_as_xyz
'x, y, z'
'-x, -y, -z'

loop_
_atom_site_label
_atom_site_type_symbol
_atom_site_fract_x
_atom_site_fract_y
_atom_site_fract_z
_atom_site_U_iso_or_equiv
_atom_site_adp_type
_atom_site_occupancy
_atom_site_symmetry_multiplicity
_atom_site_calc_flag
_atom_site_refinement_flags
_atom_site_disorder_assembly
_atom_site_disorder_group
co01 co 0.30761(4) 0.31070(3) 0.23589(2) 0.02953(15) Uani 1 1 d . a .
cl1 cl 0.07644(8) 0.32122(7) 0.26564(5) 0.0452(2) Uani 1 1 d . a .
cl2 cl 0.32430(9) 0.45734(7) 0.13379(5) 0.0434(2) Uani 1 1 d . a .
n1 n 0.3947(2) 0.3170(2) 0.32261(14) 0.0289(6) Uani 1 1 d . . .
c83 c 0.3932(5) 0.3195(3) -0.0097(2) 0.0605(11) Uani 1 1 d . . .
h83a h 0.3618 0.2913 -0.0492 0.091 Uiso 1 1 calc R . .
h83b h 0.4631 0.3717 -0.0332 0.091 Uiso 1 1 calc R . .
h83c h 0.3174 0.3567 0.0174 0.091 Uiso 1 1 calc R . .
n2 n 0.3869(2) 0.1683(2) 0.21647(14) 0.0294(6) Uani 1 1 d . . .
c41 c 0.4965(3) 0.1221(3) 0.24608(17) 0.0308(7) Uani 1 1 d . . .
c62 c 0.2278(3) 0.3455(3) 0.43092(18) 0.0351(8) Uani 1 1 d . . .
c21 c 0.5038(3) 0.2509(3) 0.33781(17) 0.0301(7) Uani 1 1 d . . .
c23 c 0.3418(3) 0.1479(3) 0.09132(19) 0.0370(8) Uani 1 1 d . . .
c103 c 0.1627(4) 0.0322(3) 0.2948(2) 0.0457(9) Uani 1 1 d . . .
h013 h 0.2000 0.0900 0.3142 0.055 Uiso 1 1 calc R . .
c12 c 0.3260(3) 0.3888(3) 0.36957(18) 0.0316(7) Uani 1 1 d . . .
c52 c 0.1646(4) 0.4146(3) 0.4772(2) 0.0489(10) Uani 1 1 d . . .
h62 h 0.0991 0.3859 0.5192 0.059 Uiso 1 1 calc R . .
c63 c 0.2042(3) 0.0561(3) 0.2093(2) 0.0395(8) Uani 1 1 d . . .
c33 c 0.2654(4) 0.1013(3) 0.0511(2) 0.0520(10) Uani 1 1 d . . .
h33 h 0.2846 0.1163 -0.0028 0.062 Uiso 1 1 calc R . .
c51 c 0.5819(3) 0.0178(3) 0.2278(2) 0.0407(8) Uani 1 1 d . . .
c11 c 0.5979(3) 0.2611(3) 0.3959(2) 0.0394(8) Uani 1 1 d . . .
c22 c 0.3509(3) 0.5024(3) 0.35247(19) 0.0369(8) Uani 1 1 d . . .
c113 c 0.0091(4) 0.0385(4) 0.3185(2) 0.0616(11) Uani 1 1 d . . .
h02a h -0.0294 0.1062 0.2891 0.092 Uiso 1 1 calc R . .
h02b h -0.0121 0.0386 0.3727 0.092 Uiso 1 1 calc R . .
h02c h -0.0290 -0.0253 0.3087 0.092 Uiso 1 1 calc R . .
c112 c 0.0361(4) 0.2158(4) 0.4671(2) 0.0589(11) Uani 1 1 d . . .
h02d h 0.0035 0.2337 0.5166 0.088 Uiso 1 1 calc R . .
h02e h 0.0147 0.1403 0.4687 0.088 Uiso 1 1 calc R . .
h02f h -0.0077 0.2669 0.4281 0.088 Uiso 1 1 calc R . .
li1 li 0.0877(6) 0.4804(5) 0.1712(4) 0.0517(16) Uani 1 1 d . . .
c13 c 0.3131(3) 0.1208(3) 0.17142(18) 0.0325(8) Uani 1 1 d . . .
c31 c 0.5498(3) 0.1688(3) 0.29745(18) 0.0333(8) Uani 1 1 d . . .
h31 h 0.6363 0.1374 0.3067 0.040 Uiso 1 1 calc R . .
c102 c 0.1884(4) 0.2260(3) 0.4482(2) 0.0453(9) Uani 1 1 d . . .
h026 h 0.2201 0.1968 0.4014 0.054 Uiso 1 1 calc R . .
c73 c 0.4517(4) 0.2230(3) 0.04652(19) 0.0433(9) Uani 1 1 d . . .
h73 h 0.4925 0.2537 0.0829 0.052 Uiso 1 1 calc R . .
c91 c 0.5217(4) -0.0524(3) 0.1832(2) 0.0478(9) Uani 1 1 d . . .
h02g h 0.5071 -0.0071 0.1336 0.072 Uiso 1 1 calc R . .
h02h h 0.4357 -0.0794 0.2118 0.072 Uiso 1 1 calc R . .
h02i h 0.5844 -0.1150 0.1758 0.072 Uiso 1 1 calc R . .
c42 c 0.1941(4) 0.5245(3) 0.4639(2) 0.0537(11) Uani 1 1 d . . .
h52 h 0.1529 0.5695 0.4977 0.064 Uiso 1 1 calc R . .
c43 c 0.1638(4) 0.0345(3) 0.0875(2) 0.0586(11) Uani 1 1 d . . .
h43 h 0.1146 0.0025 0.0588 0.070 Uiso 1 1 calc R . .
c93 c 0.5644(4) 0.1630(4) 0.0006(2) 0.0606(11) Uani 1 1 d . . .
h03a h 0.6067 0.1032 0.0352 0.091 Uiso 1 1 calc R . .
h03b h 0.6321 0.2151 -0.0272 0.091 Uiso 1 1 calc R . .
h03c h 0.5260 0.1326 -0.0355 0.091 Uiso 1 1 calc R . .
c61 c 0.5433(4) 0.3286(3) 0.4560(2) 0.0511(10) Uani 1 1 d . . .
h61a h 0.6117 0.3280 0.4883 0.077 Uiso 1 1 calc R . .
h61b h 0.4620 0.2963 0.4874 0.077 Uiso 1 1 calc R . .
h61c h 0.5214 0.4047 0.4308 0.077 Uiso 1 1 calc R . .
c72 c 0.4498(4) 0.5564(3) 0.2854(2) 0.0478(9) Uani 1 1 d . . .
h82 h 0.4899 0.4993 0.2566 0.057 Uiso 1 1 calc R . .
c111 c 0.6124(4) -0.0623(3) 0.3013(2) 0.0585(11) Uani 1 1 d . . .
h03d h 0.5279 -0.0809 0.3354 0.088 Uiso 1 1 calc R . .
h03e h 0.6697 -0.0275 0.3263 0.088 Uiso 1 1 calc R . .
h03f h 0.6592 -0.1296 0.2889 0.088 Uiso 1 1 calc R . .
c32 c 0.2831(4) 0.5664(3) 0.4016(2) 0.0482(10) Uani 1 1 d . . .
h32 h 0.2998 0.6424 0.3911 0.058 Uiso 1 1 calc R . .
c81 c 0.6432(4) 0.1476(3) 0.4396(2) 0.0593(11) Uani 1 1 d . . .
h81a h 0.6974 0.1069 0.4041 0.089 Uiso 1 1 calc R . .
h81b h 0.5639 0.1066 0.4654 0.089 Uiso 1 1 calc R . .
h81c h 0.6974 0.1565 0.4772 0.089 Uiso 1 1 calc R . .
c82 c 0.5655(4) 0.6064(4) 0.3101(3) 0.0701(13) Uani 1 1 d . . .
h92a h 0.5289 0.6672 0.3344 0.105 Uiso 1 1 calc R . .
h92b h 0.6316 0.6340 0.2654 0.105 Uiso 1 1 calc R . .
h92c h 0.6093 0.5497 0.3461 0.105 Uiso 1 1 calc R . .
c53 c 0.1320(4) 0.0131(3) 0.1653(2) 0.0533(10) Uani 1 1 d . . .
h53 h 0.0593 -0.0320 0.1895 0.064 Uiso 1 1 calc R . .
c71 c 0.7231(3) 0.3164(4) 0.3467(2) 0.0561(11) Uani 1 1 d . . .
h71a h 0.7837 0.3304 0.3797 0.084 Uiso 1 1 calc R . .
h71b h 0.6954 0.3862 0.3147 0.084 Uiso 1 1 calc R . .
h71c h 0.7701 0.2677 0.3145 0.084 Uiso 1 1 calc R . .
c92 c 0.3796(5) 0.6484(3) 0.2320(2) 0.0616(11) Uani 1 1 d . . .
h04a h 0.3015 0.6198 0.2189 0.092 Uiso 1 1 calc R . .
h04b h 0.4427 0.6747 0.1857 0.092 Uiso 1 1 calc R . .
h04c h 0.3497 0.7093 0.2573 0.092 Uiso 1 1 calc R . .
c101 c 0.7164(4) 0.0596(3) 0.1798(2) 0.0559(11) Uani 1 1 d . . .
h04d h 0.7723 -0.0026 0.1651 0.084 Uiso 1 1 calc R . .
h04e h 0.7641 0.0943 0.2098 0.084 Uiso 1 1 calc R . .
h04f h 0.6978 0.1134 0.1341 0.084 Uiso 1 1 calc R . .
c122 c 0.2535(5) 0.1533(4) 0.5114(3) 0.0890(17) Uani 1 1 d . . .
h04g h 0.3514 0.1496 0.4962 0.134 Uiso 1 1 calc R . .
h04h h 0.2201 0.0792 0.5223 0.134 Uiso 1 1 calc R . .
h04i h 0.2313 0.1839 0.5570 0.134 Uiso 1 1 calc R . .
c123 c 0.2199(5) -0.0798(4) 0.3346(3) 0.0767(14) Uani 1 1 d . . .
h04j h 0.1915 -0.1380 0.3137 0.115 Uiso 1 1 calc R . .
h04k h 0.1863 -0.0928 0.3891 0.115 Uiso 1 1 calc R . .
h04l h 0.3185 -0.0802 0.3264 0.115 Uiso 1 1 calc R . .
o1 o -0.0493(5) 0.4634(4) 0.1124(3) 0.0489(10) Uiso 0.683(6) 1 d P a 1
c14 c -0.1856(8) 0.4827(7) 0.1430(4) 0.0613(17) Uiso 0.683(6) 1 d P a 1
h14a h -0.2190 0.5575 0.1195 0.074 Uiso 0.683(6) 1 calc PR a 1
h14b h -0.1950 0.4762 0.1985 0.074 Uiso 0.683(6) 1 calc PR a 1
c24 c -0.2644(8) 0.3964(7) 0.1257(4) 0.075(2) Uiso 0.683(6) 1 d P a 1
h24a h -0.3521 0.4286 0.1113 0.090 Uiso 0.683(6) 1 calc PR a 1
h24b h -0.2808 0.3346 0.1703 0.090 Uiso 0.683(6) 1 calc PR a 1
c34 c -0.1763(9) 0.3574(8) 0.0596(5) 0.091(3) Uiso 0.683(6) 1 d P a 1
h34a h -0.1901 0.2796 0.0605 0.109 Uiso 0.683(6) 1 calc PR a 1
h34b h -0.1926 0.4040 0.0101 0.109 Uiso 0.683(6) 1 calc PR a 1
c44 c -0.0378(7) 0.3712(7) 0.0765(4) 0.0646(17) Uiso 0.683(6) 1 d P a 1
h44a h -0.0062 0.3038 0.1105 0.078 Uiso 0.683(6) 1 calc PR a 1
h44b h 0.0274 0.3853 0.0289 0.078 Uiso 0.683(6) 1 calc PR a 1
o2 o 0.0396(5) 0.6339(4) 0.1865(3) 0.0523(10) Uiso 0.683(6) 1 d P a 1
c25 c 0.0849(7) 0.7200(5) 0.1224(4) 0.0545(16) Uiso 0.683(6) 1 d P a 1
h25a h 0.1475 0.6872 0.0846 0.065 Uiso 0.683(6) 1 calc PR a 1
h25b h 0.1355 0.7717 0.1394 0.065 Uiso 0.683(6) 1 calc PR a 1
c55 c -0.0505(9) 0.5842(7) 0.3177(5) 0.084(2) Uiso 0.683(6) 1 d P a 1
h55a h -0.0934 0.6120 0.3624 0.127 Uiso 0.683(6) 1 calc PR a 1
h55b h 0.0344 0.5436 0.3281 0.127 Uiso 0.683(6) 1 calc PR a 1
h55c h -0.1106 0.5350 0.3062 0.127 Uiso 0.683(6) 1 calc PR a 1
c45 c -0.0232(9) 0.6782(7) 0.2518(5) 0.079(2) Uiso 0.683(6) 1 d P a 1
h45a h -0.1083 0.7202 0.2412 0.095 Uiso 0.683(6) 1 calc PR a 1
h45b h 0.0377 0.7283 0.2628 0.095 Uiso 0.683(6) 1 calc PR a 1
c15 c -0.0274(7) 0.7826(6) 0.0852(4) 0.073(2) Uiso 0.683(6) 1 d P a 1
h15a h 0.0090 0.8409 0.0428 0.110 Uiso 0.683(6) 1 calc PR a 1
h15b h -0.0897 0.8156 0.1221 0.110 Uiso 0.683(6) 1 calc PR a 1
h15c h -0.0755 0.7326 0.0661 0.110 Uiso 0.683(6) 1 calc PR a 1
c26 c -0.094(2) 0.7601(17) 0.2051(10) 0.102(6) Uiso 0.317(6) 1 d P a 2
h26a h -0.1827 0.7431 0.1954 0.122 Uiso 0.317(6) 1 calc PR a 2
h26b h -0.0879 0.8410 0.1933 0.122 Uiso 0.317(6) 1 calc PR a 2
c16 c 0.0174(19) 0.7080(15) 0.1584(11) 0.082(5) Uiso 0.317(6) 1 d P a 2
h16a h -0.0077 0.7045 0.1091 0.098 Uiso 0.317(6) 1 calc PR a 2
h16b h 0.1008 0.7483 0.1492 0.098 Uiso 0.317(6) 1 calc PR a 2
c36 c -0.076(2) 0.7082(15) 0.2924(11) 0.097(6) Uiso 0.317(6) 1 d P a 2
h36a h -0.0172 0.7519 0.3111 0.116 Uiso 0.317(6) 1 calc PR a 2
h36b h -0.1634 0.7003 0.3264 0.116 Uiso 0.317(6) 1 calc PR a 2
c46 c -0.014(2) 0.6060(18) 0.2836(11) 0.084(2) Uiso 0.317(6) 1 d P a 2
h46a h -0.0783 0.5479 0.3062 0.101 Uiso 0.317(6) 1 calc PR a 2
h46b h 0.0642 0.5900 0.3116 0.101 Uiso 0.317(6) 1 calc PR a 2
o3 o 0.0328(11) 0.6028(9) 0.2041(6) 0.0523(10) Uiso 0.317(6) 1 d P a 2
c17 c -0.1140(15) 0.2984(13) 0.1032(9) 0.071(4) Uiso 0.317(6) 1 d P a 2
h17a h -0.1145 0.2621 0.1572 0.085 Uiso 0.317(6) 1 calc PR a 2
h17b h -0.1214 0.2412 0.0748 0.085 Uiso 0.317(6) 1 calc PR a 2
c27 c 0.0133(17) 0.3552(14) 0.0726(9) 0.0646(17) Uiso 0.317(6) 1 d P a 2
h27a h 0.0908 0.3135 0.0945 0.078 Uiso 0.317(6) 1 calc PR a 2
h27b h 0.0326 0.3685 0.0166 0.078 Uiso 0.317(6) 1 calc PR a 2
c37 c -0.1691(19) 0.4726(15) 0.1209(10) 0.0613(17) Uiso 0.317(6) 1 d P a 2
h37a h -0.2020 0.5465 0.0955 0.074 Uiso 0.317(6) 1 calc PR a 2
h37b h -0.1922 0.4649 0.1765 0.074 Uiso 0.317(6) 1 calc PR a 2
o4 o -0.0201(11) 0.4565(10) 0.0985(6) 0.0489(10) Uiso 0.317(6) 1 d P a 2
c47 c -0.2319(19) 0.3821(14) 0.0953(12) 0.075(2) Uiso 0.317(6) 1 d P a 2
h47a h -0.3149 0.3559 0.1296 0.090 Uiso 0.317(6) 1 calc PR a 2
h47b h -0.2501 0.4055 0.0423 0.090 Uiso 0.317(6) 1 calc PR a 2

loop_
_atom_site_aniso_label
_atom_site_aniso_U_11
_atom_site_aniso_U_22
_atom_site_aniso_U_33
_atom_site_aniso_U_23
_atom_site_aniso_U_13
_atom_site_aniso_U_12
co01 0.0255(2) 0.0281(3) 0.0362(3) -0.00661(18) -0.00743(19) -0.00370(18)
cl1 0.0259(4) 0.0486(5) 0.0551(5) 0.0023(4) -0.0077(4) -0.0038(4)
cl2 0.0463(5) 0.0362(5) 0.0438(5) -0.0013(4) -0.0041(4) -0.0058(4)
n1 0.0220(14) 0.0285(14) 0.0379(15) -0.0093(12) -0.0053(12) -0.0038(11)
c83 0.081(3) 0.052(3) 0.046(2) -0.0073(19) -0.002(2) -0.012(2)
n2 0.0263(14) 0.0288(14) 0.0342(14) -0.0060(11) -0.0064(12) -0.0065(12)
c41 0.0273(17) 0.0272(17) 0.0371(18) -0.0052(14) -0.0022(15) -0.0064(14)
c62 0.0261(18) 0.042(2) 0.0391(19) -0.0114(16) -0.0079(15) -0.0018(15)
c21 0.0228(17) 0.0310(18) 0.0369(18) -0.0062(14) -0.0037(14) -0.0077(14)
c23 0.039(2) 0.0329(19) 0.043(2) -0.0118(16) -0.0112(16) -0.0033(15)
c103 0.043(2) 0.044(2) 0.052(2) -0.0118(17) -0.0029(18) -0.0188(17)
c12 0.0245(17) 0.0376(19) 0.0377(18) -0.0140(15) -0.0117(15) -0.0009(14)
c52 0.035(2) 0.067(3) 0.047(2) -0.023(2) -0.0022(17) -0.0001(19)
c63 0.0336(19) 0.035(2) 0.052(2) -0.0109(16) -0.0052(17) -0.0102(16)
c33 0.063(3) 0.048(2) 0.051(2) -0.0161(19) -0.015(2) -0.010(2)
c51 0.0350(19) 0.036(2) 0.055(2) -0.0160(17) -0.0119(17) 0.0026(16)
c11 0.0297(18) 0.044(2) 0.050(2) -0.0169(17) -0.0154(16) 0.0015(16)
c22 0.0309(18) 0.035(2) 0.051(2) -0.0175(16) -0.0124(16) -0.0006(15)
c113 0.048(2) 0.058(3) 0.073(3) -0.009(2) 0.009(2) -0.020(2)
c112 0.046(2) 0.066(3) 0.062(3) -0.006(2) -0.008(2) -0.016(2)
li1 0.047(4) 0.051(4) 0.055(4) -0.002(3) -0.016(3) 0.003(3)
c13 0.0332(18) 0.0260(17) 0.0431(19) -0.0128(15) -0.0108(15) -0.0039(14)
c31 0.0208(16) 0.0370(19) 0.0439(19) -0.0092(16) -0.0100(15) -0.0005(14)
c102 0.040(2) 0.046(2) 0.046(2) -0.0057(17) 0.0011(17) -0.0052(17)
c73 0.052(2) 0.042(2) 0.0376(19) -0.0099(16) -0.0062(17) -0.0122(18)
c91 0.048(2) 0.035(2) 0.065(2) -0.0187(18) -0.0127(19) 0.0026(17)
c42 0.038(2) 0.063(3) 0.072(3) -0.044(2) -0.006(2) 0.002(2)
c43 0.056(3) 0.064(3) 0.070(3) -0.028(2) -0.024(2) -0.018(2)
c93 0.060(3) 0.069(3) 0.052(2) -0.019(2) 0.005(2) -0.009(2)
c61 0.041(2) 0.066(3) 0.057(2) -0.026(2) -0.0230(19) 0.0006(19)
c72 0.046(2) 0.035(2) 0.064(2) -0.0152(18) -0.0009(19) -0.0139(17)
c111 0.067(3) 0.039(2) 0.074(3) -0.014(2) -0.029(2) 0.011(2)
c32 0.041(2) 0.041(2) 0.072(3) -0.027(2) -0.016(2) -0.0013(18)
c81 0.066(3) 0.060(3) 0.058(2) -0.014(2) -0.033(2) 0.008(2)
c82 0.052(3) 0.057(3) 0.105(4) -0.022(3) -0.003(3) -0.028(2)
c53 0.047(2) 0.056(3) 0.063(3) -0.018(2) -0.008(2) -0.0247(19)
c71 0.0256(19) 0.075(3) 0.076(3) -0.027(2) -0.0111(19) -0.0115(19)
c92 0.078(3) 0.041(2) 0.069(3) -0.013(2) -0.012(2) -0.015(2)
c101 0.036(2) 0.061(3) 0.078(3) -0.035(2) -0.004(2) 0.0046(19)
c122 0.060(3) 0.069(3) 0.119(4) 0.031(3) -0.027(3) -0.015(2)
c123 0.066(3) 0.083(3) 0.066(3) 0.009(2) -0.002(2) -0.001(3)

loop_
_atom_type_symbol
_atom_type_description
_atom_type_scat_dispersion_real
_atom_type_scat_dispersion_imag
_atom_type_scat_source
c c 0.0033 0.0016 'international tables vol c tables 4.2.6.8 and 6.1.1.4'
h h 0.0000 0.0000 'international tables vol c tables 4.2.6.8 and 6.1.1.4'
n n 0.0061 0.0033 'international tables vol c tables 4.2.6.8 and 6.1.1.4'
cl cl 0.1484 0.1585 'international tables vol c tables 4.2.6.8 and 6.1.1.4'
co co 0.3494 0.9721 'international tables vol c tables 4.2.6.8 and 6.1.1.4'
li li -0.0003 0.0001 'international tables vol c tables 4.2.6.8 and 6.1.1.4'
o o 0.0106 0.0060 'international tables vol c tables 4.2.6.8 and 6.1.1.4'

loop_
_geom_angle_atom_site_label_1
_geom_angle_atom_site_label_2
_geom_angle_atom_site_label_3
_geom_angle
n1 co01 n2 99.40(10)
n1 co01 cl2 118.27(8)
n2 co01 cl2 116.38(8)
n1 co01 cl1 111.68(8)
n2 co01 cl1 115.20(8)
cl2 co01 cl1 96.85(3)
n1 co01 li1 125.34(14)
n2 co01 li1 134.99(15)
cl2 co01 li1 49.36(12)
cl1 co01 li1 47.74(12)
co01 cl1 li1 84.88(16)
co01 cl2 li1 83.62(15)
c21 n1 c12 124.8(3)
c21 n1 co01 120.3(2)
c12 n1 co01 114.73(18)
c41 n2 c13 125.8(3)
c41 n2 co01 120.4(2)
c13 n2 co01 113.77(19)
n2 c41 c31 120.9(3)
n2 c41 c51 126.4(3)
c31 c41 c51 112.6(3)
c52 c62 c12 118.2(3)
c52 c62 c102 119.2(3)
c12 c62 c102 122.6(3)
n1 c21 c31 121.2(3)
n1 c21 c11 125.5(3)
c31 c21 c11 113.2(3)
c33 c23 c13 117.7(3)
c33 c23 c73 118.1(3)
c13 c23 c73 124.2(3)
c63 c103 c123 112.8(3)
c63 c103 c113 112.7(3)
c123 c103 c113 108.9(3)
c62 c12 c22 120.2(3)
c62 c12 n1 118.7(3)
c22 c12 n1 121.0(3)
c62 c52 c42 122.1(4)
c53 c63 c13 117.7(3)
c53 c63 c103 119.2(3)
c13 c63 c103 123.1(3)
c43 c33 c23 121.3(4)
c111 c51 c91 105.6(3)
c111 c51 c101 108.8(3)
c91 c51 c101 107.4(3)
c111 c51 c41 110.8(3)
c91 c51 c41 117.6(3)
c101 c51 c41 106.3(3)
c81 c11 c61 106.1(3)
c81 c11 c71 108.2(3)
c61 c11 c71 107.8(3)
c81 c11 c21 111.3(3)
c61 c11 c21 118.1(3)
c71 c11 c21 105.1(3)
c32 c22 c12 117.9(3)
c32 c22 c72 118.6(3)
c12 c22 c72 123.5(3)
o3 li1 o1 104.0(5)
o3 li1 o4 111.8(6)
o1 li1 o4 11.0(4)
o3 li1 o2 11.7(4)
o1 li1 o2 100.9(3)
o4 li1 o2 107.0(5)
o3 li1 cl1 114.3(5)
o1 li1 cl1 103.0(3)
o4 li1 cl1 105.4(5)
o2 li1 cl1 125.9(3)
o3 li1 cl2 115.2(5)
o1 li1 cl2 125.4(3)
o4 li1 cl2 114.4(4)
o2 li1 cl2 109.9(3)
cl1 li1 cl2 94.2(2)
o3 li1 co01 124.1(4)
o1 li1 co01 129.9(3)
o4 li1 co01 123.7(4)
o2 li1 co01 129.1(3)
cl1 li1 co01 47.37(11)
cl2 li1 co01 47.02(11)
c63 c13 c23 121.2(3)
c63 c13 n2 118.2(3)
c23 c13 n2 120.4(3)
c21 c31 c41 134.4(3)
c122 c102 c112 108.8(3)
c122 c102 c62 113.0(3)
c112 c102 c62 112.4(3)
c23 c73 c83 110.9(3)
c23 c73 c93 112.9(3)
c83 c73 c93 107.5(3)
c32 c42 c52 118.6(3)
c33 c43 c53 120.6(4)
c22 c72 c92 111.2(3)
c22 c72 c82 112.3(3)
c92 c72 c82 108.1(3)
c42 c32 c22 122.7(4)
c43 c53 c63 121.3(4)
c14 o1 c44 109.5(6)
c14 o1 li1 117.6(5)
c44 o1 li1 119.7(5)
o1 c14 c24 106.6(6)
c14 c24 c34 105.2(6)
c44 c34 c24 100.3(7)
o1 c44 c34 107.1(6)
c25 o2 c45 111.6(6)
c25 o2 li1 114.9(4)
c45 o2 li1 133.3(5)
o2 c25 c15 113.0(6)
o2 c45 c55 108.0(8)
c16 c26 c36 105.6(15)
o3 c16 c26 102.2(15)
c46 c36 c26 98.9(17)
c36 c46 o3 112.5(19)
c16 o3 c46 109.7(13)
c16 o3 li1 125.8(9)
c46 o3 li1 124.3(11)
c27 c17 c47 109.1(14)
o4 c27 c17 100.1(12)
o4 c37 c47 105.6(13)
c27 o4 c37 111.0(13)
c27 o4 li1 115.0(10)
c37 o4 li1 114.8(9)
c17 c47 c37 96.5(14)

loop_
_geom_bond_atom_site_label_1
_geom_bond_atom_site_label_2
_geom_bond_distance
co01 n1 1.961(2)
co01 n2 1.968(2)
co01 cl2 2.2942(9)
co01 cl1 2.3023(9)
co01 li1 3.117(6)
cl1 li1 2.316(6)
cl2 li1 2.379(6)
n1 c21 1.343(4)
n1 c12 1.437(4)
c83 c73 1.540(5)
n2 c41 1.339(4)
n2 c13 1.450(4)
c41 c31 1.413(4)
c41 c51 1.566(4)
c62 c52 1.387(5)
c62 c12 1.407(4)
c62 c102 1.528(5)
c21 c31 1.401(4)
c21 c11 1.573(4)
c23 c33 1.396(5)
c23 c13 1.414(5)
c23 c73 1.520(5)
c103 c63 1.520(5)
c103 c123 1.534(6)
c103 c113 1.536(5)
c12 c22 1.418(5)
c52 c42 1.390(5)
c63 c53 1.393(5)
c63 c13 1.409(5)
c33 c43 1.363(6)
c51 c111 1.542(5)
c51 c91 1.549(5)
c51 c101 1.549(5)
c11 c81 1.533(5)
c11 c61 1.539(5)
c11 c71 1.540(5)
c22 c32 1.393(5)
c22 c72 1.513(5)
c112 c102 1.527(5)
li1 o3 1.779(13)
li1 o1 1.944(8)
li1 o4 1.944(13)
li1 o2 2.007(8)
c102 c122 1.505(6)
c73 c93 1.541(5)
c42 c32 1.360(5)
c43 c53 1.375(6)
c72 c92 1.534(5)
c72 c82 1.549(5)
o1 c14 1.417(10)
o1 c44 1.439(10)
c14 c24 1.514(12)
c24 c34 1.523(11)
c34 c44 1.514(11)
o2 c25 1.440(8)
o2 c45 1.457(10)
c25 c15 1.489(9)
c55 c45 1.487(12)
c26 c16 1.49(2)
c26 c36 1.62(3)
c16 o3 1.40(2)
c36 c46 1.40(3)
c46 o3 1.46(2)
c17 c27 1.49(2)
c17 c47 1.51(2)
c27 o4 1.44(2)
c37 o4 1.50(2)
c37 c47 1.54(2)
